data_1577318
_publ_author_name
'Namade, Lahu D.  Patil, Amitkumar R. Dongale, Tukaram D. Sutar,Santosh S. Kale Sujal B. Rajpure, Keshav Y.'
_publ_section_title
;
 ' Energy efficient resistive switching in sprayed Barium titanate thin
 films with LSTM-based forecasting for memory application'
;
_journal_name_full 'Materials Today Nano'
_journal_paper_doi 10.1016/j.mtnano.2025.100698
_journal_volume 32
_journal_year 2025
_chemical_formula_structural BaTiO3
_chemical_formula_sum 'Ba O3 Ti'
_chemical_formula_weight 233.19
_chemical_name_common '   Cubic'
_space_group_IT_number 221
_space_group_name_Hall '-P 4 2 3'
_space_group_name_H-M_alt 'P m -3 m'
_cell_angle_alpha 90.000000
_cell_angle_beta 90.000000
_cell_angle_gamma 90.000000
_cell_formula_units_Z 2
_cell_length_a 4.0162(2)
_cell_length_b 4.0162(2)
_cell_length_c 4.0162(2)
_cell_volume 64.781(6)
_exptl_crystal_density_diffrn 5.815
_journal_article_reference 100698
_cod_data_source_file BT_V40.cif
_cod_depositor_comments
;
The following automatic conversions were performed:

data item '_journal_paper_doi' value
'https://doi.org/10.1016/j.mtnano.2025.100698' was changed to
'10.1016/j.mtnano.2025.100698'.

Automatic conversion script
Id: cif_fix_values 8738 2021-04-28 16:35:53Z antanas 
;
_cod_original_cell_volume 64.351
_cod_original_formula_sum 'O3 Ba Ti'
_cod_database_code 1577318

loop_
_symmetry_equiv_pos_as_xyz
x,y,z
x,-y,-z
-x,y,-z
-x,-y,z
y,z,x
-y,-z,x
y,-z,-x
-y,z,-x
z,x,y
-z,x,-y
-z,-x,y
z,-x,-y
y,x,z
-y,x,-z
y,-x,-z
-y,-x,z
z,y,x
-z,-y,x
-z,y,-x
z,-y,-x
x,z,y
x,-z,-y
-x,-z,y
-x,z,-y
-x,-y,-z
-x,y,z
x,-y,z
x,y,-z
-y,-z,-x
y,z,-x
-y,z,x
y,-z,x
-z,-x,-y
z,-x,y
z,x,-y
-z,x,y
-y,-x,-z
y,-x,z
-y,x,z
y,x,-z
-z,-y,-x
z,y,-x
z,-y,x
-z,y,x
-x,-z,-y
-x,z,y
x,z,-y
x,-z,y

loop_
_atom_site_label
_atom_site_fract_x
_atom_site_fract_y
_atom_site_fract_z
_atom_site_U_iso_or_equiv
_atom_site_occupancy
_atom_site_adp_type
_atom_site_type_symbol
Ba 0.50000 0.50000 0.50000 0.00000 1.00000 Uiso Ba
ti 0.00000 0.00000 0.00000 0.00000 0.91750 Uiso Ti
o 0.50000 0.00000 0.00000 0.00000 0.94967 Uiso O
